data_1507339
loop_
_publ_author_name
'Jeselnik, Marjan'
'Leban, Ivan'
'Polanc, Slovenko'
'Kocevar, Marijan'

_publ_section_title
;
 D-Gulonolactone as a synthon for L-noviose: first preparation of
 4-O-demethyl-L-noviofuranose and related derivatives.
;
_journal_issue 15
_journal_name_full 'Organic letters'
_journal_page_first 2651
_journal_page_last 2653
_journal_paper_doi 10.1021/ol034796t
_journal_volume 5
_journal_year 2003
_chemical_absolute_configuration syn
_chemical_formula_moiety 'C10 H18 O5, H2 O'
_chemical_formula_sum 'C10 H20 O6'
_chemical_formula_weight 236.26
_chemical_name_systematic
;
Organic crystal MJ-450E K182
2,3-O-(1-Methylethylidene)-5,5-di-C-
methyl-\a-L-lyxofuranose 
[6-Deoxy-5-C-methyl-2,3-O-(1-methylethylidene)-
\a-L-lyxo-hexofuranose] (9a).

;
_space_group_IT_number 4
_symmetry_cell_setting monoclinic
_symmetry_space_group_name_Hall 'P 2yb'
_symmetry_space_group_name_H-M 'P 1 21 1'
_atom_sites_solution_hydrogens geom
_atom_sites_solution_primary direct
_atom_sites_solution_secondary difmap
_audit_creation_method SHELXL-97
_cell_angle_alpha 90.00
_cell_angle_beta 101.529(5)
_cell_angle_gamma 90.00
_cell_formula_units_Z 2
_cell_length_a 6.0130(10)
_cell_length_b 8.5395(12)
_cell_length_c 12.3197(15)
_cell_measurement_reflns_used 2255
_cell_measurement_temperature 293(2)
_cell_measurement_theta_max 27.5
_cell_measurement_theta_min 1
_cell_volume 619.83(16)
_computing_cell_refinement
;
DENZO and SCALEPACK (Otwinowski & Minor, 1997)
;
_computing_data_collection
;
COLLECT (Nonius, 1999)
;
_computing_data_reduction
;
DENZO and SCALEPACK (Otwinowski & Minor, 1997)
;
_computing_molecular_graphics
;
ORTEPII (Johnson, 1971), PLUTON (Spek, 1991), 
PLATON (Spek, 1998 and Farrugia, 2000), 
ORTEP-3 (Farrugia, 1999b)
;
_computing_publication_material
;
SHELXL-97 (Sheldrick, 1997), PARST (Nardelli, 1983 and 1995), 
WinGX (Farrugia, 1999a) 
;
_computing_structure_refinement 'SHELXL-97 (Sheldrick, 1997)'
_computing_structure_solution 'SHELXS-86 (Sheldrick, 1986)'
_diffrn_ambient_temperature 293(2)
_diffrn_detector_area_resol_mean 0.055
_diffrn_measured_fraction_theta_full 0.972
_diffrn_measured_fraction_theta_max 0.972
_diffrn_measurement_device_type 'Nonius KappaCCD diffractometer'
_diffrn_measurement_method
;
\f and \w scans
;
_diffrn_radiation_monochromator graphite
_diffrn_radiation_source 'fine-focus sealed tube'
_diffrn_radiation_type MoK\a
_diffrn_radiation_wavelength 0.71073
_diffrn_reflns_av_R_equivalents 0.0196
_diffrn_reflns_av_sigmaI/netI 0.0225
_diffrn_reflns_limit_h_max 7
_diffrn_reflns_limit_h_min -7
_diffrn_reflns_limit_k_max 9
_diffrn_reflns_limit_k_min -11
_diffrn_reflns_limit_l_max 15
_diffrn_reflns_limit_l_min -15
_diffrn_reflns_number 3916
_diffrn_reflns_theta_full 27.48
_diffrn_reflns_theta_max 27.48
_diffrn_reflns_theta_min 4.20
_exptl_absorpt_coefficient_mu 0.104
_exptl_absorpt_correction_type none
_exptl_crystal_colour colourless
_exptl_crystal_density_diffrn 1.266
_exptl_crystal_density_method 'not measured'
_exptl_crystal_description prismatic
_exptl_crystal_F_000 256
_exptl_crystal_size_max 0.27
_exptl_crystal_size_mid 0.24
_exptl_crystal_size_min 0.20
_refine_diff_density_max 0.217
_refine_diff_density_min -0.157
_refine_diff_density_rms 0.033
_refine_ls_extinction_method none
_refine_ls_goodness_of_fit_ref 1.073
_refine_ls_hydrogen_treatment mixed
_refine_ls_matrix_type full
_refine_ls_number_parameters 153
_refine_ls_number_reflns 1470
_refine_ls_number_restraints 1
_refine_ls_restrained_S_all 1.072
_refine_ls_R_factor_all 0.0370
_refine_ls_R_factor_gt 0.0356
_refine_ls_shift/su_max 0.000
_refine_ls_shift/su_mean 0.000
_refine_ls_structure_factor_coef Fsqd
_refine_ls_weighting_details 'calc w=1/[\s^2^(Fo^2^)+(0.0690P)^2^+0.0522P] where P=(Fo^2^+2Fc^2^)/3'
_refine_ls_weighting_scheme calc
_refine_ls_wR_factor_gt 0.1023
_refine_ls_wR_factor_ref 0.1040
_reflns_number_gt 1419
_reflns_number_total 1470
_reflns_threshold_expression I>2\s(I)
_cod_data_source_file ol034796tsi20030509_060930.cif
_cod_data_source_block k182
_cod_depositor_comments
;
The following automatic conversions were performed:

'_symmetry_cell_setting' value 'Monoclinic' changed to 'monoclinic'
according to /home/saulius/struct/CIF-dictionaries/cif_core.dic
dictionary named 'cif_core.dic' version 2.4.1 from 2010-06-29.

Automatic conversion script
Id: cif_fix_values 1715 2011-07-08 13:25:40Z adriana 
;
_cod_original_cell_volume 619.83(15)
_cod_original_sg_symbol_H-M 'P 21'
_cod_database_code 1507339

loop_
_symmetry_equiv_pos_as_xyz
'x, y, z'
'-x, y+1/2, -z'

loop_
_atom_site_label
_atom_site_type_symbol
_atom_site_fract_x
_atom_site_fract_y
_atom_site_fract_z
_atom_site_U_iso_or_equiv
_atom_site_adp_type
_atom_site_occupancy
_atom_site_symmetry_multiplicity
_atom_site_calc_flag
_atom_site_refinement_flags
O1 O 0.1361(3) 0.8700(2) 0.60603(13) 0.0519(4) Uani 1 1 d .
H1 H 0.2402 0.8861 0.5734 0.078 Uiso 1 1 calc R
O2 O 0.0884(4) 0.7839(2) 0.87784(14) 0.0636(5) Uani 1 1 d .
O3 O 0.0420(3) 0.52380(18) 0.85354(11) 0.0434(3) Uani 1 1 d .
O4 O 0.3014(2) 0.64062(17) 0.68593(12) 0.0413(3) Uani 1 1 d .
O5 O 0.2577(2) 0.34324(18) 0.55901(11) 0.0442(3) Uani 1 1 d .
H5 H 0.1540 0.3642 0.5069 0.066 Uiso 1 1 calc R
C1 C 0.2192(3) 0.7903(2) 0.70481(15) 0.0407(4) Uani 1 1 d .
H1A H 0.3378 0.8520 0.7522 0.049 Uiso 1 1 calc R
C2 C 0.0188(4) 0.7640(3) 0.76240(17) 0.0442(4) Uani 1 1 d .
H2 H -0.1118 0.8300 0.7313 0.053 Uiso 1 1 calc R
C3 C -0.0355(3) 0.5885(2) 0.74661(15) 0.0368(4) Uani 1 1 d .
H3 H -0.1977 0.5694 0.7189 0.044 Uiso 1 1 calc R
C4 C 0.1078(3) 0.5380(2) 0.66412(14) 0.0341(4) Uani 1 1 d .
H4 H 0.0217 0.5632 0.5899 0.041 Uiso 1 1 calc R
C5 C 0.1818(3) 0.3668(2) 0.66233(15) 0.0363(4) Uani 1 1 d .
C6 C 0.3824(3) 0.3257(3) 0.75319(18) 0.0491(5) Uani 1 1 d .
H6A H 0.5064 0.3950 0.7494 0.074 Uiso 1 1 calc R
H6B H 0.4278 0.2196 0.7438 0.074 Uiso 1 1 calc R
H6C H 0.3402 0.3366 0.8240 0.074 Uiso 1 1 calc R
C7 C -0.0190(4) 0.2604(3) 0.66559(19) 0.0487(5) Uani 1 1 d .
H7A H -0.1435 0.2890 0.6073 0.073 Uiso 1 1 calc R
H7B H -0.0635 0.2711 0.7358 0.073 Uiso 1 1 calc R
H7C H 0.0231 0.1537 0.6557 0.073 Uiso 1 1 calc R
C8 C 0.0299(4) 0.6453(3) 0.93061(17) 0.0476(5) Uani 1 1 d .
C9 C -0.2065(5) 0.6558(4) 0.9545(2) 0.0645(7) Uani 1 1 d .
H9A H -0.2118 0.7383 1.0068 0.097 Uiso 1 1 calc R
H9B H -0.2449 0.5582 0.9848 0.097 Uiso 1 1 calc R
H9C H -0.3129 0.6775 0.8871 0.097 Uiso 1 1 calc R
C10 C 0.2081(5) 0.6178(5) 1.0338(2) 0.0719(8) Uani 1 1 d .
H10A H 0.2006 0.6996 1.0863 0.108 Uiso 1 1 calc R
H10B H 0.3557 0.6176 1.0151 0.108 Uiso 1 1 calc R
H10C H 0.1816 0.5185 1.0656 0.108 Uiso 1 1 calc R
O11 O 0.4535(4) 0.0356(3) 0.5400(2) 0.0789(7) Uani 1 1 d .
H11A H 0.431(5) 0.127(6) 0.530(3) 0.071(10) Uiso 1 1 d .
H11B H 0.535(7) -0.003(6) 0.501(4) 0.092(12) Uiso 1 1 d .

loop_
_atom_site_aniso_label
_atom_site_aniso_U_11
_atom_site_aniso_U_22
_atom_site_aniso_U_33
_atom_site_aniso_U_23
_atom_site_aniso_U_13
_atom_site_aniso_U_12
O1 0.0638(9) 0.0452(8) 0.0496(8) 0.0120(7) 0.0186(7) 0.0000(7)
O2 0.1068(14) 0.0452(9) 0.0482(8) -0.0151(7) 0.0381(8) -0.0250(9)
O3 0.0593(8) 0.0385(7) 0.0373(6) -0.0032(6) 0.0217(5) -0.0018(6)
O4 0.0413(6) 0.0361(7) 0.0508(7) 0.0001(6) 0.0194(5) -0.0036(5)
O5 0.0533(7) 0.0436(8) 0.0417(7) -0.0074(6) 0.0241(5) 0.0013(6)
C1 0.0524(10) 0.0328(9) 0.0391(9) 0.0011(7) 0.0147(7) -0.0039(8)
C2 0.0550(10) 0.0345(9) 0.0475(10) -0.0038(8) 0.0210(8) 0.0008(8)
C3 0.0404(8) 0.0357(9) 0.0377(8) -0.0040(7) 0.0162(7) -0.0014(7)
C4 0.0381(8) 0.0327(9) 0.0340(7) -0.0009(7) 0.0129(6) -0.0008(7)
C5 0.0430(8) 0.0340(9) 0.0360(8) -0.0015(7) 0.0178(7) 0.0006(7)
C6 0.0509(10) 0.0485(11) 0.0495(10) 0.0031(9) 0.0139(8) 0.0095(9)
C7 0.0579(11) 0.0369(10) 0.0572(11) -0.0044(9) 0.0260(9) -0.0087(9)
C8 0.0628(11) 0.0456(11) 0.0413(9) -0.0106(9) 0.0271(8) -0.0099(9)
C9 0.0716(14) 0.0683(16) 0.0645(15) -0.0097(13) 0.0398(12) 0.0041(13)
C10 0.0738(15) 0.099(2) 0.0443(12) -0.0093(14) 0.0146(11) -0.0187(16)
O11 0.0858(14) 0.0523(12) 0.1176(18) -0.0029(13) 0.0661(14) 0.0008(11)

loop_
_atom_type_symbol
_atom_type_description
_atom_type_scat_dispersion_real
_atom_type_scat_dispersion_imag
_atom_type_scat_source
C C 0.0033 0.0000 'International Tables Vol C Tables 4.2.6.8 and 6.1.1.4'
H H 0.0000 0.0000 'International Tables Vol C Tables 4.2.6.8 and 6.1.1.4'
O O 0.0106 0.0000 'International Tables Vol C Tables 4.2.6.8 and 6.1.1.4'

loop_
_geom_angle_atom_site_label_1
_geom_angle_atom_site_label_2
_geom_angle_atom_site_label_3
_geom_angle
C1 O1 H1 109.5
C2 O2 C8 108.00(16)
C8 O3 C3 106.59(16)
C1 O4 C4 106.64(14)
C5 O5 H5 109.5
O1 C1 O4 112.02(16)
O1 C1 C2 107.31(17)
O4 C1 C2 106.14(16)
O1 C1 H1A 110.4
O4 C1 H1A 110.4
C2 C1 H1A 110.4
O2 C2 C1 110.30(17)
O2 C2 C3 104.92(17)
C1 C2 C3 104.54(16)
O2 C2 H2 112.2
C1 C2 H2 112.2
C3 C2 H2 112.2
O3 C3 C4 112.67(15)
O3 C3 C2 103.88(16)
C4 C3 C2 103.08(15)
O3 C3 H3 112.2
C4 C3 H3 112.2
C2 C3 H3 112.2
O4 C4 C3 104.37(14)
O4 C4 C5 110.97(14)
C3 C4 C5 119.06(15)
O4 C4 H4 107.3
C3 C4 H4 107.3
C5 C4 H4 107.3
O5 C5 C6 105.85(15)
O5 C5 C7 109.39(15)
C6 C5 C7 111.24(18)
O5 C5 C4 106.78(15)
C6 C5 C4 113.68(17)
C7 C5 C4 109.67(15)
C5 C6 H6A 109.5
C5 C6 H6B 109.5
H6A C6 H6B 109.5
C5 C6 H6C 109.5
H6A C6 H6C 109.5
H6B C6 H6C 109.5
C5 C7 H7A 109.5
C5 C7 H7B 109.5
H7A C7 H7B 109.5
C5 C7 H7C 109.5
H7A C7 H7C 109.5
H7B C7 H7C 109.5
O3 C8 O2 104.54(14)
O3 C8 C10 109.1(2)
O2 C8 C10 108.3(2)
O3 C8 C9 110.52(19)
O2 C8 C9 111.5(2)
C10 C8 C9 112.5(2)
C8 C9 H9A 109.5
C8 C9 H9B 109.5
H9A C9 H9B 109.5
C8 C9 H9C 109.5
H9A C9 H9C 109.5
H9B C9 H9C 109.5
C8 C10 H10A 109.5
C8 C10 H10B 109.5
H10A C10 H10B 109.5
C8 C10 H10C 109.5
H10A C10 H10C 109.5
H10B C10 H10C 109.5
H11A O11 H11B 114(4)

loop_
_geom_bond_atom_site_label_1
_geom_bond_atom_site_label_2
_geom_bond_distance
O1 C1 1.396(2)
O1 H1 0.8200
O2 C2 1.410(3)
O2 C8 1.428(3)
O3 C8 1.418(2)
O3 C3 1.419(2)
O4 C1 1.407(3)
O4 C4 1.439(2)
O5 C5 1.450(2)
O5 H5 0.8200
C1 C2 1.532(3)
C1 H1A 0.9800
C2 C3 1.538(3)
C2 H2 0.9800
C3 C4 1.520(2)
C3 H3 0.9800
C4 C5 1.530(3)
C4 H4 0.9800
C5 C6 1.514(3)
C5 C7 1.518(3)
C6 H6A 0.9600
C6 H6B 0.9600
C6 H6C 0.9600
C7 H7A 0.9600
C7 H7B 0.9600
C7 H7C 0.9600
C8 C10 1.508(4)
C8 C9 1.511(3)
C9 H9A 0.9600
C9 H9B 0.9600
C9 H9C 0.9600
C10 H10A 0.9600
C10 H10B 0.9600
C10 H10C 0.9600
O11 H11A 0.80(5)
O11 H11B 0.82(5)

loop_
_geom_torsion_atom_site_label_1
_geom_torsion_atom_site_label_2
_geom_torsion_atom_site_label_3
_geom_torsion_atom_site_label_4
_geom_torsion
C4 O4 C1 O1 -82.97(17)
C4 O4 C1 C2 33.85(19)
C8 O2 C2 C1 -125.1(2)
C8 O2 C2 C3 -13.1(2)
O1 C1 C2 O2 -141.36(18)
O4 C1 C2 O2 98.70(19)
O1 C1 C2 C3 106.33(19)
O4 C1 C2 C3 -13.6(2)
C8 O3 C3 C4 137.97(16)
C8 O3 C3 C2 27.12(18)
O2 C2 C3 O3 -8.5(2)
C1 C2 C3 O3 107.58(16)
O2 C2 C3 C4 -126.23(17)
C1 C2 C3 C4 -10.13(19)
C1 O4 C4 C3 -40.67(18)
C1 O4 C4 C5 -170.11(15)
O3 C3 C4 O4 -81.27(18)
C2 C3 C4 O4 30.07(18)
O3 C3 C4 C5 43.1(2)
C2 C3 C4 C5 154.48(16)
O4 C4 C5 O5 -74.43(18)
C3 C4 C5 O5 164.43(15)
O4 C4 C5 C6 41.9(2)
C3 C4 C5 C6 -79.2(2)
O4 C4 C5 C7 167.14(15)
C3 C4 C5 C7 46.0(2)
C3 O3 C8 O2 -35.8(2)
C3 O3 C8 C10 -151.53(19)
C3 O3 C8 C9 84.3(2)
C2 O2 C8 O3 30.1(2)
C2 O2 C8 C10 146.4(2)
C2 O2 C8 C9 -89.3(2)

loop_
_cod_related_entry_id
_cod_related_entry_code
_cod_related_entry_database
1 21200323 ChemSpider
